data_7131881
loop_
_publ_author_name
'Lysenko, Viacheslav'
'Nazarenko, Kostiantyn'
'Shishkina, Svitlana'
'Kostyuk, Aleksandr'

_publ_section_title
;
 Reductive cleavage of annulated
 5,6-dihydro-2<i>H</i>-1,2,4-thiadiazine-1,1-dioxides: medium sized ring
 azasultams.
;
_journal_name_full 'Chemical communications (Cambridge, England)'
_journal_paper_doi 10.1039/d3cc02849f
_journal_year 2023
_chemical_formula_moiety 'C9 H20 N2 O2 S, H2 O'
_chemical_formula_sum 'C9 H22 N2 O3 S'
_chemical_formula_weight 238.34
_space_group_crystal_system monoclinic
_space_group_IT_number 14
_space_group_name_Hall '-P 2yn'
_space_group_name_H-M_alt 'P 1 21/n 1'
_atom_sites_solution_hydrogens mixed
_atom_sites_solution_primary dual
_audit_creation_date 2022-07-18
_audit_creation_method
;
Olex2 1.5
(compiled 2022.04.07 svn.rca3783a0 for OlexSys, GUI svn.r6498)
;
_audit_update_record
;
2023-06-01 deposited with the CCDC.	2023-07-06 downloaded from the CCDC.
;
_cell_angle_alpha 90
_cell_angle_beta 99.819(2)
_cell_angle_gamma 90
_cell_formula_units_Z 4
_cell_length_a 10.7318(3)
_cell_length_b 8.4291(3)
_cell_length_c 13.9477(5)
_cell_measurement_reflns_used 5031
_cell_measurement_temperature 273.15
_cell_measurement_theta_max 27.74
_cell_measurement_theta_min 2.62
_cell_volume 1243.22(7)
_computing_molecular_graphics 'Olex2 1.5 (Dolomanov et al., 2009)'
_computing_publication_material 'Olex2 1.5 (Dolomanov et al., 2009)'
_computing_structure_refinement 'SHELXL 2016/6 (Sheldrick, 2015)'
_computing_structure_solution 'SHELXT 2014/5 (Sheldrick, 2014)'
_diffrn_ambient_temperature 273.15
_diffrn_measured_fraction_theta_full 1.000
_diffrn_measured_fraction_theta_max 1.000
_diffrn_measurement_device_type 'Bruker APEX-II CCD'
_diffrn_measurement_method '\f and \w scans'
_diffrn_radiation_type MoK\a
_diffrn_radiation_wavelength 0.71073
_diffrn_reflns_av_R_equivalents 0.0378
_diffrn_reflns_av_unetI/netI 0.0223
_diffrn_reflns_Laue_measured_fraction_full 1.000
_diffrn_reflns_Laue_measured_fraction_max 1.000
_diffrn_reflns_limit_h_max 12
_diffrn_reflns_limit_h_min -12
_diffrn_reflns_limit_k_max 10
_diffrn_reflns_limit_k_min -10
_diffrn_reflns_limit_l_max 16
_diffrn_reflns_limit_l_min -15
_diffrn_reflns_number 15580
_diffrn_reflns_point_group_measured_fraction_full 1.000
_diffrn_reflns_point_group_measured_fraction_max 1.000
_diffrn_reflns_theta_full 24.999
_diffrn_reflns_theta_max 24.999
_diffrn_reflns_theta_min 2.221
_diffrn_source_current 30.0
_diffrn_source_power 1.2
_diffrn_source_voltage 40.0
_diffrn_standards_number 0
_exptl_absorpt_coefficient_mu 0.253
_exptl_absorpt_correction_type none
_exptl_crystal_colour colourless
_exptl_crystal_colour_primary colourless
_exptl_crystal_density_diffrn 1.273
_exptl_crystal_description block
_exptl_crystal_F_000 520
_exptl_crystal_size_max 0.2
_exptl_crystal_size_mid 0.2
_exptl_crystal_size_min 0.1
_refine_diff_density_max 0.283
_refine_diff_density_min -0.316
_refine_diff_density_rms 0.038
_refine_ls_extinction_method none
_refine_ls_goodness_of_fit_ref 1.046
_refine_ls_hydrogen_treatment mixed
_refine_ls_matrix_type full
_refine_ls_number_parameters 143
_refine_ls_number_reflns 2190
_refine_ls_number_restraints 0
_refine_ls_restrained_S_all 1.046
_refine_ls_R_factor_all 0.0455
_refine_ls_R_factor_gt 0.0375
_refine_ls_shift/su_max 0.000
_refine_ls_shift/su_mean 0.000
_refine_ls_structure_factor_coef Fsqd
_refine_ls_weighting_details 'w=1/[\s^2^(Fo^2^)+(0.0434P)^2^+0.5581P] where P=(Fo^2^+2Fc^2^)/3'
_refine_ls_weighting_scheme calc
_refine_ls_wR_factor_gt 0.0914
_refine_ls_wR_factor_ref 0.0972
_reflns_Friedel_coverage 0.000
_reflns_number_gt 1855
_reflns_number_total 2190
_reflns_threshold_expression 'I > 2\s(I)'
_cod_data_source_file d3cc02849f2.cif
_cod_data_source_block 11g
_cod_database_code 7131881
_shelx_shelxl_version_number 2016/6
_shelx_space_group_comment
;
The symmetry employed for this shelxl refinement is uniquely defined
by the following loop, which should always be used as a source of
symmetry information in preference to the above space-group names.
They are only intended as comments.
;
_shelx_estimated_absorpt_t_max 0.975
_shelx_estimated_absorpt_t_min 0.951
_olex2_refinement_description
;
1. Fixed Uiso
 At 1.2 times of:
  All C(H,H) groups, All N(H) groups
 At 1.5 times of:
  All O(H,H) groups
2.a Free rotating group:
 O1W(H1WA,H1WB)
2.b Secondary CH2 refined with riding coordinates:
 C2(H2A,H2B), C7(H7A,H7B), C1(H1A,H1B), C3(H3A,H3B), C8(H8A,H8B), C9(H9A,H9B),
 C6(H6A,H6B), C4(H4A,H4B), C5(H5A,H5B)
2.c Aromatic/amide H refined with riding coordinates:
 N2(H2)
;
_olex2_submission_special_instructions 'No special instructions were received'

loop_
_space_group_symop_operation_xyz
'x, y, z'
'-x+1/2, y+1/2, -z+1/2'
'-x, -y, -z'
'x-1/2, -y-1/2, z-1/2'

loop_
_atom_site_label
_atom_site_type_symbol
_atom_site_fract_x
_atom_site_fract_y
_atom_site_fract_z
_atom_site_U_iso_or_equiv
_atom_site_adp_type
_atom_site_occupancy
_atom_site_site_symmetry_order
_atom_site_calc_flag
_atom_site_refinement_flags_posn
_atom_site_refinement_flags_adp
_atom_site_refinement_flags_occupancy
_atom_site_disorder_assembly
_atom_site_disorder_group
S1 S 0.73192(5) 0.82710(6) 0.38265(3) 0.04311(17) Uani 1 1 d . . . . .
O1 O 0.83576(15) 0.89382(17) 0.34288(11) 0.0598(4) Uani 1 1 d . . . . .
O1W O 0.56021(13) 0.8619(2) 0.59811(14) 0.0642(5) Uani 1 1 d G . . . .
H1WA H 0.510522 0.785883 0.605127 0.096 Uiso 1 1 d G U . . .
H1WB H 0.517084 0.945083 0.603217 0.096 Uiso 1 1 d G U . . .
O2 O 0.60734(15) 0.88941(19) 0.35171(11) 0.0649(5) Uani 1 1 d . . . . .
N2 N 0.76258(15) 0.8405(2) 0.49805(11) 0.0450(4) Uani 1 1 d . . . . .
H2 H 0.701530 0.858386 0.529317 0.054 Uiso 1 1 calc R U . . .
N1 N 0.63554(16) 0.3578(2) 0.38309(14) 0.0489(4) Uani 1 1 d . . . . .
C2 C 0.62103(18) 0.5308(2) 0.38695(15) 0.0457(5) Uani 1 1 d . . . . .
H2A H 0.617381 0.561536 0.453435 0.055 Uiso 1 1 calc R U . . .
H2B H 0.541244 0.560270 0.347136 0.055 Uiso 1 1 calc R U . . .
C7 C 0.83228(19) 0.6044(3) 0.66566(15) 0.0483(5) Uani 1 1 d . . . . .
H7A H 0.824196 0.587761 0.733142 0.058 Uiso 1 1 calc R U . . .
H7B H 0.747850 0.602675 0.627413 0.058 Uiso 1 1 calc R U . . .
C1 C 0.72722(18) 0.6231(2) 0.35218(15) 0.0448(5) Uani 1 1 d . . . . .
H1A H 0.717698 0.613132 0.282026 0.054 Uiso 1 1 calc R U . . .
H1B H 0.807441 0.575300 0.380103 0.054 Uiso 1 1 calc R U . . .
C3 C 0.7453(2) 0.2953(2) 0.45057(15) 0.0498(5) Uani 1 1 d . . . . .
H3A H 0.818452 0.361328 0.446989 0.060 Uiso 1 1 calc R U . . .
H3B H 0.763987 0.189001 0.430475 0.060 Uiso 1 1 calc R U . . .
C8 C 0.8894(2) 0.7675(3) 0.65624(14) 0.0516(5) Uani 1 1 d . . . . .
H8A H 0.842725 0.844117 0.688016 0.062 Uiso 1 1 calc R U . . .
H8B H 0.975758 0.766639 0.691078 0.062 Uiso 1 1 calc R U . . .
C9 C 0.89072(18) 0.8236(3) 0.55295(15) 0.0478(5) Uani 1 1 d . . . . .
H9A H 0.933954 0.924873 0.554783 0.057 Uiso 1 1 calc R U . . .
H9B H 0.937201 0.748004 0.520202 0.057 Uiso 1 1 calc R U . . .
C6 C 0.90745(19) 0.4678(3) 0.63329(15) 0.0508(5) Uani 1 1 d . . . . .
H6A H 0.988128 0.461766 0.676759 0.061 Uiso 1 1 calc R U . . .
H6B H 0.924598 0.491186 0.568692 0.061 Uiso 1 1 calc R U . . .
C4 C 0.7226(2) 0.2905(3) 0.55571(16) 0.0547(5) Uani 1 1 d . . . . .
H4A H 0.681522 0.191203 0.566497 0.066 Uiso 1 1 calc R U . . .
H4B H 0.665502 0.375948 0.565447 0.066 Uiso 1 1 calc R U . . .
C5 C 0.8435(2) 0.3061(3) 0.63088(16) 0.0560(6) Uani 1 1 d . . . . .
H5A H 0.823459 0.284343 0.694816 0.067 Uiso 1 1 calc R U . . .
H5B H 0.903107 0.225923 0.617529 0.067 Uiso 1 1 calc R U . . .
H1 H 0.639(2) 0.332(3) 0.3262(19) 0.062(8) Uiso 1 1 d . . . . .

loop_
_atom_site_aniso_label
_atom_site_aniso_U_11
_atom_site_aniso_U_22
_atom_site_aniso_U_33
_atom_site_aniso_U_23
_atom_site_aniso_U_13
_atom_site_aniso_U_12
S1 0.0590(3) 0.0348(3) 0.0341(3) 0.00274(19) 0.0039(2) 0.0074(2)
O1 0.0890(11) 0.0469(9) 0.0477(8) 0.0072(7) 0.0236(8) -0.0124(8)
O1W 0.0473(8) 0.0602(10) 0.0908(12) -0.0065(9) 0.0276(8) -0.0021(7)
O2 0.0773(10) 0.0563(10) 0.0531(9) -0.0038(7) -0.0114(7) 0.0273(8)
N2 0.0449(9) 0.0566(11) 0.0334(9) -0.0011(7) 0.0066(7) 0.0102(8)
N1 0.0562(10) 0.0441(10) 0.0468(11) -0.0079(8) 0.0101(8) -0.0107(8)
C2 0.0436(10) 0.0437(12) 0.0504(12) 0.0020(9) 0.0092(9) 0.0025(9)
C7 0.0479(11) 0.0593(13) 0.0384(10) 0.0071(9) 0.0098(8) 0.0075(10)
C1 0.0540(11) 0.0373(11) 0.0457(11) -0.0029(8) 0.0161(9) 0.0027(9)
C3 0.0605(13) 0.0358(11) 0.0554(13) -0.0009(9) 0.0160(10) 0.0028(9)
C8 0.0516(12) 0.0606(14) 0.0387(11) -0.0037(10) -0.0036(9) 0.0003(10)
C9 0.0432(10) 0.0530(12) 0.0456(11) 0.0042(9) 0.0028(8) -0.0068(9)
C6 0.0435(10) 0.0608(14) 0.0487(12) -0.0002(10) 0.0093(9) 0.0050(10)
C4 0.0592(13) 0.0489(13) 0.0585(13) 0.0083(10) 0.0176(10) -0.0083(10)
C5 0.0619(13) 0.0562(14) 0.0515(13) 0.0124(10) 0.0137(10) 0.0099(11)

loop_
_atom_type_symbol
_atom_type_description
_atom_type_scat_dispersion_real
_atom_type_scat_dispersion_imag
_atom_type_scat_source
C C 0.0033 0.0016 'International Tables Vol C Tables 4.2.6.8 and 6.1.1.4'
H H 0.0000 0.0000 'International Tables Vol C Tables 4.2.6.8 and 6.1.1.4'
N N 0.0061 0.0033 'International Tables Vol C Tables 4.2.6.8 and 6.1.1.4'
O O 0.0106 0.0060 'International Tables Vol C Tables 4.2.6.8 and 6.1.1.4'
S S 0.1246 0.1234 'International Tables Vol C Tables 4.2.6.8 and 6.1.1.4'

loop_
_geom_angle_atom_site_label_1
_geom_angle_atom_site_label_2
_geom_angle_atom_site_label_3
_geom_angle
_geom_angle_site_symmetry_1
_geom_angle_site_symmetry_3
_geom_angle_publ_flag
O1 S1 N2 108.76(9) . . ?
O1 S1 C1 106.20(9) . . ?
O2 S1 O1 118.96(10) . . ?
O2 S1 N2 107.46(9) . . ?
O2 S1 C1 107.28(10) . . ?
N2 S1 C1 107.73(9) . . ?
H1WA O1W H1WB 104.5 . . ?
S1 N2 H2 118.8 . . ?
C9 N2 S1 122.45(13) . . ?
C9 N2 H2 118.8 . . ?
C2 N1 C3 114.19(16) . . ?
C2 N1 H1 108.6(17) . . ?
C3 N1 H1 110.8(17) . . ?
N1 C2 H2A 108.8 . . ?
N1 C2 H2B 108.8 . . ?
N1 C2 C1 113.89(16) . . ?
H2A C2 H2B 107.7 . . ?
C1 C2 H2A 108.8 . . ?
C1 C2 H2B 108.8 . . ?
H7A C7 H7B 107.6 . . ?
C8 C7 H7A 108.6 . . ?
C8 C7 H7B 108.6 . . ?
C6 C7 H7A 108.6 . . ?
C6 C7 H7B 108.6 . . ?
C6 C7 C8 114.66(17) . . ?
S1 C1 H1A 108.7 . . ?
S1 C1 H1B 108.7 . . ?
C2 C1 S1 114.29(14) . . ?
C2 C1 H1A 108.7 . . ?
C2 C1 H1B 108.7 . . ?
H1A C1 H1B 107.6 . . ?
N1 C3 H3A 109.1 . . ?
N1 C3 H3B 109.1 . . ?
N1 C3 C4 112.41(17) . . ?
H3A C3 H3B 107.9 . . ?
C4 C3 H3A 109.1 . . ?
C4 C3 H3B 109.1 . . ?
C7 C8 H8A 108.4 . . ?
C7 C8 H8B 108.4 . . ?
H8A C8 H8B 107.4 . . ?
C9 C8 C7 115.64(17) . . ?
C9 C8 H8A 108.4 . . ?
C9 C8 H8B 108.4 . . ?
N2 C9 C8 111.54(16) . . ?
N2 C9 H9A 109.3 . . ?
N2 C9 H9B 109.3 . . ?
C8 C9 H9A 109.3 . . ?
C8 C9 H9B 109.3 . . ?
H9A C9 H9B 108.0 . . ?
C7 C6 H6A 108.5 . . ?
C7 C6 H6B 108.5 . . ?
C7 C6 C5 115.15(17) . . ?
H6A C6 H6B 107.5 . . ?
C5 C6 H6A 108.5 . . ?
C5 C6 H6B 108.5 . . ?
C3 C4 H4A 108.8 . . ?
C3 C4 H4B 108.8 . . ?
C3 C4 C5 113.60(18) . . ?
H4A C4 H4B 107.7 . . ?
C5 C4 H4A 108.8 . . ?
C5 C4 H4B 108.8 . . ?
C6 C5 C4 114.72(17) . . ?
C6 C5 H5A 108.6 . . ?
C6 C5 H5B 108.6 . . ?
C4 C5 H5A 108.6 . . ?
C4 C5 H5B 108.6 . . ?
H5A C5 H5B 107.6 . . ?

loop_
_geom_bond_atom_site_label_1
_geom_bond_atom_site_label_2
_geom_bond_distance
_geom_bond_site_symmetry_2
_geom_bond_publ_flag
S1 O1 1.4411(15) . ?
S1 O2 1.4327(15) . ?
S1 N2 1.5910(16) . ?
S1 C1 1.770(2) . ?
O1W H1WA 0.8498 . ?
O1W H1WB 0.8499 . ?
N2 H2 0.8600 . ?
N2 C9 1.462(2) . ?
N1 C2 1.468(3) . ?
N1 C3 1.474(3) . ?
N1 H1 0.83(3) . ?
C2 H2A 0.9700 . ?
C2 H2B 0.9700 . ?
C2 C1 1.526(3) . ?
C7 H7A 0.9700 . ?
C7 H7B 0.9700 . ?
C7 C8 1.520(3) . ?
C7 C6 1.518(3) . ?
C1 H1A 0.9700 . ?
C1 H1B 0.9700 . ?
C3 H3A 0.9700 . ?
C3 H3B 0.9700 . ?
C3 C4 1.528(3) . ?
C8 H8A 0.9700 . ?
C8 H8B 0.9700 . ?
C8 C9 1.519(3) . ?
C9 H9A 0.9700 . ?
C9 H9B 0.9700 . ?
C6 H6A 0.9700 . ?
C6 H6B 0.9700 . ?
C6 C5 1.524(3) . ?
C4 H4A 0.9700 . ?
C4 H4B 0.9700 . ?
C4 C5 1.529(3) . ?
C5 H5A 0.9700 . ?
C5 H5B 0.9700 . ?

loop_
_geom_torsion_atom_site_label_1
_geom_torsion_atom_site_label_2
_geom_torsion_atom_site_label_3
_geom_torsion_atom_site_label_4
_geom_torsion
_geom_torsion_site_symmetry_1
_geom_torsion_site_symmetry_2
_geom_torsion_site_symmetry_3
_geom_torsion_site_symmetry_4
_geom_torsion_publ_flag
S1 N2 C9 C8 -154.23(16) . . . . ?
O1 S1 N2 C9 -35.22(18) . . . . ?
O1 S1 C1 C2 -179.11(14) . . . . ?
O2 S1 N2 C9 -165.22(16) . . . . ?
O2 S1 C1 C2 -50.92(18) . . . . ?
N2 S1 C1 C2 64.51(17) . . . . ?
N1 C2 C1 S1 -165.85(14) . . . . ?
N1 C3 C4 C5 -151.88(18) . . . . ?
C2 N1 C3 C4 76.2(2) . . . . ?
C7 C8 C9 N2 62.8(2) . . . . ?
C7 C6 C5 C4 65.5(2) . . . . ?
C1 S1 N2 C9 79.48(17) . . . . ?
C3 N1 C2 C1 66.0(2) . . . . ?
C3 C4 C5 C6 67.8(2) . . . . ?
C8 C7 C6 C5 -173.00(17) . . . . ?
C6 C7 C8 C9 67.2(2) . . . . ?
